data_7108151
loop_
_publ_author_name
'Javier Marti-Rujas'
'Luca Colombo'
'Jian Lu'
'Archan Dey'
'Giancarlo Terraneo'
'Pierangelo Metrangolo'
'Tullio Pilati'
'Giuseppe Resnati'

_publ_section_title
;
 Hydrogen and halogen bonding drive the orthogonal self-assembly of an
 organic framework possessing 2D channels
;
_journal_name_full Chem.Commun.
_journal_page_first 8207
_journal_paper_doi 10.1039/c2cc33682k
_journal_volume 48
_journal_year 2012
_chemical_formula_moiety 'C24 H11 N2 O2 F8 I2 1+, 2(C6 H5 N O2), I 1-'
_chemical_formula_sum 'C36 H21 F8 I3 N4 O6'
_chemical_formula_weight 1138.27
_chemical_name_systematic
;
?
;
_space_group_IT_number 2
_symmetry_cell_setting triclinic
_symmetry_space_group_name_Hall '-P 1'
_symmetry_space_group_name_H-M 'P -1'
_atom_sites_solution_hydrogens geom
_atom_sites_solution_primary direct
_atom_sites_solution_secondary difmap
_audit_creation_method SHELXL-97
_cell_angle_alpha 94.51(2)
_cell_angle_beta 91.37(2)
_cell_angle_gamma 107.65(2)
_cell_formula_units_Z 2
_cell_length_a 9.004(2)
_cell_length_b 11.872(2)
_cell_length_c 19.283(4)
_cell_measurement_reflns_used 8098
_cell_measurement_temperature 103(2)
_cell_measurement_theta_max 24.29
_cell_measurement_theta_min 2.38
_cell_volume 1955.7(7)
_computing_cell_refinement 'Bruker SAINT'
_computing_data_collection 'Bruker APEX2'
_computing_data_reduction 'Bruker SAINT'
_computing_molecular_graphics
;
ORTEP-3 (Farrugia, L.J. (1997) Jour. Appl. Cryst. 30, 565)
Mercury (Macrae, C. F., Edgington, P. R., McCabe, P., Pidcock, E.,
Shields, G. P., Taylor, R., Towler, M. & van de Streek, J. (2006).
J. Appl. Cryst. 39, 453-457
;
_computing_publication_material SHELXTL
_computing_structure_refinement 'SHELXL (Sheldrick, G. M. (2008). Acta Cryst. A64, 112-122)'
_computing_structure_solution
;
SIR2002 (Burla, M. C., Camalli, M., Carrozzini, B., Cascarano, G. L.,
Giacovazzo, C., Polidori, G. & Spagna, R. (2003).
J. Appl. Cryst. 36, 1103.)
;
_diffrn_ambient_temperature 103(2)
_diffrn_measured_fraction_theta_full 0.671
_diffrn_measured_fraction_theta_max 0.671
_diffrn_measurement_device_type 'Bruker APEX-II CCD'
_diffrn_measurement_method '\f and \w scans'
_diffrn_radiation_monochromator graphite
_diffrn_radiation_source 'fine-focus sealed tube'
_diffrn_radiation_type MoK\a
_diffrn_radiation_wavelength 0.71073
_diffrn_reflns_av_R_equivalents 0.0328
_diffrn_reflns_av_sigmaI/netI 0.0384
_diffrn_reflns_limit_h_max 10
_diffrn_reflns_limit_h_min -10
_diffrn_reflns_limit_k_max 13
_diffrn_reflns_limit_k_min -12
_diffrn_reflns_limit_l_max 15
_diffrn_reflns_limit_l_min -21
_diffrn_reflns_number 14882
_diffrn_reflns_theta_full 24.41
_diffrn_reflns_theta_max 24.41
_diffrn_reflns_theta_min 2.38
_diffrn_standards_decay_% 0.00
_exptl_absorpt_coefficient_mu 2.485
_exptl_absorpt_correction_T_max 0.5694
_exptl_absorpt_correction_T_min 0.4629
_exptl_absorpt_correction_type multi-scan
_exptl_absorpt_process_details 'Bruker (2001). SADABS. Bruker AXS Inc., Madison, Wisconsin, USA.'
_exptl_crystal_colour colourless
_exptl_crystal_density_diffrn 1.933
_exptl_crystal_density_method 'not measured'
_exptl_crystal_description block
_exptl_crystal_F_000 1088
_exptl_crystal_size_max 0.18
_exptl_crystal_size_mid 0.16
_exptl_crystal_size_min 0.13
_refine_diff_density_max 1.275
_refine_diff_density_min -1.563
_refine_diff_density_rms 0.189
_refine_ls_extinction_method none
_refine_ls_goodness_of_fit_ref 1.254
_refine_ls_hydrogen_treatment mixed
_refine_ls_matrix_type full
_refine_ls_number_parameters 627
_refine_ls_number_reflns 4332
_refine_ls_number_restraints 658
_refine_ls_restrained_S_all 1.178
_refine_ls_R_factor_all 0.1049
_refine_ls_R_factor_gt 0.0830
_refine_ls_shift/su_max 0.007
_refine_ls_shift/su_mean 0.000
_refine_ls_structure_factor_coef Fsqd
_refine_ls_weighting_details 'w=1/[\s^2^(Fo^2^)+(0.0051P)^2^+78.5045P] where P=(Fo^2^+2Fc^2^)/3'
_refine_ls_weighting_scheme calc
_refine_ls_wR_factor_gt 0.1806
_refine_ls_wR_factor_ref 0.1941
_reflns_number_gt 3504
_reflns_number_total 4332
_reflns_threshold_expression I>2\s(I)
_cod_data_source_file c2cc33682k.txt
_cod_data_source_block jm056
_cod_database_code 7108151

loop_
_symmetry_equiv_pos_as_xyz
'x, y, z'
'-x, -y, -z'

loop_
_atom_site_label
_atom_site_type_symbol
_atom_site_fract_x
_atom_site_fract_y
_atom_site_fract_z
_atom_site_U_iso_or_equiv
_atom_site_adp_type
_atom_site_occupancy
_atom_site_symmetry_multiplicity
_atom_site_calc_flag
_atom_site_refinement_flags
_atom_site_disorder_assembly
_atom_site_disorder_group
I1 I 0.35964(14) 0.45873(12) -0.13722(7) 0.0469(4) Uani 1 1 d . . .
I2 I -0.41503(15) 0.38958(14) 0.54843(8) 0.0572(4) Uani 1 1 d . . .
F1 F 0.3518(10) 0.7043(8) 0.1117(6) 0.041(2) Uani 1 1 d U . .
F2 F 0.4737(11) 0.6707(9) -0.0114(6) 0.047(2) Uani 1 1 d U . .
F3 F 0.0694(10) 0.3079(8) -0.0607(6) 0.042(2) Uani 1 1 d U . .
F4 F -0.0461(10) 0.3395(8) 0.0616(6) 0.041(2) Uani 1 1 d U . .
F5 F 0.0506(12) 0.6591(9) 0.4064(6) 0.051(3) Uani 1 1 d U . .
F6 F -0.1079(13) 0.6000(10) 0.5192(7) 0.061(3) Uani 1 1 d U . .
F7 F -0.4633(10) 0.2709(10) 0.3897(6) 0.053(3) Uani 1 1 d U . .
F8 F -0.3014(10) 0.3276(9) 0.2758(6) 0.045(2) Uani 1 1 d U . .
O1 O 0.0854(12) 0.5348(9) 0.1528(7) 0.0342(18) Uani 1 1 d U . .
O2 O -0.0496(12) 0.5140(9) 0.2772(7) 0.0365(18) Uani 1 1 d U . .
N1 N 0.1691(15) 0.1691(10) 0.2341(9) 0.040(2) Uani 1 1 d DU . .
H1N H 0.166(3) 0.0572(9) 0.242(4) 0.01(3) Uiso 1 1 d D . .
N2 N 0.1627(16) 0.9442(11) 0.2442(9) 0.044(2) Uani 1 1 d U . .
C1 C 0.2847(18) 0.6050(14) 0.0703(10) 0.035(2) Uani 1 1 d U . .
C2 C 0.3410(17) 0.5868(14) 0.0075(10) 0.033(2) Uani 1 1 d U . .
C3 C 0.2773(18) 0.4859(14) -0.0386(10) 0.035(2) Uani 1 1 d U . .
C4 C 0.1406(19) 0.4064(15) -0.0160(11) 0.037(2) Uani 1 1 d U . .
C5 C 0.0891(18) 0.4207(14) 0.0456(10) 0.033(2) Uani 1 1 d U . .
C6 C 0.1572(18) 0.5205(14) 0.0917(10) 0.0331(19) Uani 1 1 d U . .
C7 C 0.1750(19) 0.5264(15) 0.2128(11) 0.0409(19) Uani 1 1 d U . .
H7 H 0.2864 0.5731 0.2075 0.049 Uiso 1 1 calc R . .
C9 C 0.029(2) 0.3041(14) 0.2074(11) 0.044(2) Uani 1 1 d U . .
H9 H -0.0654 0.3188 0.1940 0.053 Uiso 1 1 calc R . .
C10 C 0.0370(19) 0.1879(13) 0.2105(11) 0.042(2) Uani 1 1 d DU . .
H10 H -0.0514 0.1221 0.1958 0.051 Uiso 1 1 calc R . .
C11 C 0.2932(19) 0.2557(11) 0.2552(11) 0.041(2) Uani 1 1 d DU . .
H11 H 0.3814 0.2390 0.2746 0.049 Uiso 1 1 calc R . .
C8 C 0.1673(19) 0.3972(14) 0.2253(11) 0.043(2) Uani 1 1 d U . .
C12 C 0.297(2) 0.3728(14) 0.2495(11) 0.043(2) Uani 1 1 d U . .
H12 H 0.3905 0.4357 0.2623 0.052 Uiso 1 1 calc R . .
C13 C 0.1166(19) 0.5795(15) 0.2766(11) 0.0422(19) Uani 1 1 d U . .
H13 H 0.1748 0.5737 0.3203 0.051 Uiso 1 1 calc R . .
C14 C 0.133(2) 0.7098(15) 0.2642(12) 0.045(2) Uani 1 1 d U . .
C15 C 0.014(2) 0.7435(15) 0.2344(11) 0.046(2) Uani 1 1 d U . .
H15 H -0.0813 0.6845 0.2190 0.055 Uiso 1 1 calc R . .
C16 C 0.0300(19) 0.8599(12) 0.2268(11) 0.043(2) Uani 1 1 d U . .
H16 H -0.0560 0.8808 0.2085 0.051 Uiso 1 1 calc R . .
C17 C 0.281(2) 0.9169(15) 0.2702(12) 0.049(2) Uani 1 1 d U . .
H17 H 0.3734 0.9786 0.2852 0.059 Uiso 1 1 calc R . .
C18 C 0.275(2) 0.8016(15) 0.2766(12) 0.049(2) Uani 1 1 d U . .
H18 H 0.3667 0.7835 0.2894 0.058 Uiso 1 1 calc R . .
C19 C -0.1192(18) 0.4935(15) 0.3381(11) 0.0372(19) Uani 1 1 d U . .
C20 C -0.0743(19) 0.5612(16) 0.4014(11) 0.041(2) Uani 1 1 d U . .
C21 C -0.159(2) 0.5283(17) 0.4600(12) 0.044(2) Uani 1 1 d U . .
C22 C -0.2875(19) 0.4324(16) 0.4594(11) 0.043(2) Uani 1 1 d U . .
C23 C -0.3321(19) 0.3646(16) 0.3960(11) 0.043(2) Uani 1 1 d U . .
C24 C -0.2517(19) 0.3944(16) 0.3366(11) 0.038(2) Uani 1 1 d U . .
I3 I 0.61121(12) 0.67382(10) 0.30301(7) 0.0356(3) Uani 1 1 d . . .
C25 C 0.7384(19) 0.9828(11) 0.0258(8) 0.060(3) Uani 1 1 d DU . .
C26 C 0.720(2) 0.9084(14) 0.0778(6) 0.057(4) Uani 1 1 d DU A .
H26 H 0.7487 0.8377 0.0725 0.069 Uiso 1 1 calc R . .
C27 C 0.658(2) 0.9396(13) 0.1379(8) 0.060(4) Uani 1 1 d DU . .
H27 H 0.6408 0.8894 0.1748 0.072 Uiso 1 1 calc R A .
C28 C 0.621(2) 1.0440(12) 0.1446(9) 0.060(4) Uani 1 1 d DU A .
H28 H 0.5801 1.0663 0.1866 0.072 Uiso 1 1 calc R . .
C29 C 0.643(2) 1.1160(15) 0.0912(7) 0.061(4) Uani 1 1 d DU . .
H29 H 0.6181 1.1883 0.0972 0.073 Uiso 1 1 calc R A .
C30 C 0.700(2) 1.0862(13) 0.0296(9) 0.061(4) Uani 1 1 d DU A .
H30 H 0.7117 1.1342 -0.0083 0.073 Uiso 1 1 calc R . .
N3A N 0.7936(19) 0.9430(13) -0.0452(9) 0.068(4) Uani 0.50 1 d PDU A 1
O3A O 0.782(3) 1.005(2) -0.0936(10) 0.073(6) Uani 0.50 1 d PDU A 1
O4A O 0.879(3) 0.877(2) -0.0415(13) 0.065(6) Uani 0.50 1 d PDU A 1
N3B N 0.817(4) 0.9452(12) -0.0381(13) 0.069(4) Uani 0.50 1 d PDU A 2
O3B O 0.868(4) 1.018(2) -0.0822(15) 0.075(6) Uani 0.50 1 d PDU A 2
O4B O 0.804(4) 0.8365(17) -0.0465(18) 0.067(6) Uani 0.50 1 d PDU A 2
C31 C -0.091(2) 0.0352(11) 0.3820(16) 0.096(5) Uani 0.705(10) 1 d PDU B -1
C32 C 0.0082(17) 0.1492(14) 0.3911(18) 0.094(5) Uani 0.705(10) 1 d PDU B -1
H32 H -0.0241 0.2148 0.3795 0.113 Uiso 0.705(10) 1 calc PR B -1
C33 C 0.1565(19) 0.1641(16) 0.4176(17) 0.086(6) Uani 0.705(10) 1 d PDU B -1
H33 H 0.2287 0.2415 0.4256 0.103 Uiso 0.705(10) 1 calc PR B -1
C34 C 0.200(2) 0.0677(15) 0.4325(18) 0.086(6) Uani 0.705(10) 1 d PDU B -1
H34 H 0.3058 0.0777 0.4467 0.103 Uiso 0.705(10) 1 calc PR B -1
C35 C 0.0935(18) -0.0435(17) 0.4272(18) 0.088(6) Uani 0.705(10) 1 d PDU B -1
H35 H 0.1253 -0.1093 0.4388 0.106 Uiso 0.705(10) 1 calc PR B -1
C36 C -0.058(2) -0.0610(17) 0.4055(19) 0.091(6) Uani 0.705(10) 1 d PDU B -1
H36 H -0.1362 -0.1355 0.4066 0.109 Uiso 0.705(10) 1 calc PR B -1
N4 N -0.264(2) 0.0200(15) 0.3601(13) 0.101(4) Uani 0.705(10) 1 d PDU B -1
O5 O -0.282(3) 0.094(2) 0.3204(15) 0.104(6) Uani 0.705(10) 1 d PDU B -1
O6 O -0.366(2) -0.047(2) 0.3941(16) 0.112(6) Uani 0.705(10) 1 d PDU B -1
C37 C -0.360(4) 0.056(3) 0.4265(11) 0.099(5) Uani 0.295(10) 1 d PDU B -2
C38 C -0.290(4) 0.126(4) 0.4863(10) 0.098(6) Uani 0.295(10) 1 d PDU B -2
H38 H -0.1992 0.1912 0.4838 0.118 Uiso 0.295(10) 1 calc PR B -2
C39 C -0.354(4) 0.100(4) 0.5496(13) 0.099(7) Uani 0.295(10) 1 d PDU B -2
H39 H -0.3171 0.1538 0.5897 0.119 Uiso 0.295(10) 1 calc PR B -2
C40 C -0.472(6) -0.005(4) 0.5545(16) 0.100(7) Uani 0.295(10) 1 d PDU B -2
H40 H -0.5049 -0.0292 0.5988 0.120 Uiso 0.295(10) 1 calc PR B -2
C41 C -0.542(6) -0.074(4) 0.4946(17) 0.099(7) Uani 0.295(10) 1 d PDU B -2
H41 H -0.6333 -0.1397 0.4971 0.119 Uiso 0.295(10) 1 calc PR B -2
C42 C -0.480(7) -0.047(4) 0.4312(16) 0.099(6) Uani 0.295(10) 1 d PDU B -2
H42 H -0.5193 -0.1000 0.3907 0.119 Uiso 0.295(10) 1 calc PR B -2
N5 N -0.283(3) 0.084(5) 0.354(4) 0.099(5) Uani 0.295(10) 1 d PDU B -2
O7 O -0.154(6) 0.160(5) 0.355(4) 0.091(7) Uani 0.295(10) 1 d PDU B -2
O8 O -0.369(7) 0.012(5) 0.309(3) 0.098(8) Uani 0.295(10) 1 d PDU B -2

loop_
_atom_site_aniso_label
_atom_site_aniso_U_11
_atom_site_aniso_U_22
_atom_site_aniso_U_33
_atom_site_aniso_U_23
_atom_site_aniso_U_13
_atom_site_aniso_U_12
I1 0.0432(7) 0.0664(8) 0.0388(9) 0.0062(7) 0.0087(6) 0.0272(6)
I2 0.0512(7) 0.0922(10) 0.0429(10) 0.0184(8) 0.0224(7) 0.0392(7)
F1 0.043(5) 0.026(4) 0.050(6) 0.004(5) 0.002(4) 0.006(4)
F2 0.039(5) 0.043(5) 0.053(6) 0.019(5) 0.012(4) 0.003(4)
F3 0.042(5) 0.033(5) 0.051(6) 0.003(5) 0.001(4) 0.012(4)
F4 0.040(5) 0.031(4) 0.052(6) 0.008(5) 0.009(4) 0.008(4)
F5 0.052(5) 0.037(5) 0.055(7) -0.004(5) 0.008(5) 0.002(4)
F6 0.065(6) 0.059(6) 0.057(7) -0.010(6) 0.011(5) 0.019(5)
F7 0.026(4) 0.067(6) 0.059(6) 0.023(5) 0.017(4) -0.003(4)
F8 0.037(5) 0.046(5) 0.046(6) 0.014(5) 0.010(4) 0.003(4)
O1 0.030(3) 0.027(3) 0.052(4) 0.012(3) 0.008(3) 0.016(3)
O2 0.031(3) 0.030(3) 0.051(4) 0.009(3) 0.015(3) 0.011(3)
N1 0.038(4) 0.011(4) 0.068(5) 0.013(4) 0.004(4) 0.000(3)
N2 0.038(4) 0.025(4) 0.068(5) 0.002(4) 0.004(4) 0.010(3)
C1 0.033(4) 0.028(4) 0.049(4) 0.014(4) 0.004(3) 0.014(3)
C2 0.029(4) 0.030(4) 0.047(4) 0.018(4) 0.005(4) 0.016(3)
C3 0.031(4) 0.032(4) 0.049(5) 0.013(4) 0.007(4) 0.016(3)
C4 0.033(4) 0.032(4) 0.051(4) 0.010(4) 0.004(4) 0.017(3)
C5 0.030(4) 0.028(4) 0.049(4) 0.011(4) 0.005(4) 0.018(3)
C6 0.030(3) 0.027(3) 0.049(4) 0.012(3) 0.007(3) 0.017(3)
C7 0.034(3) 0.030(3) 0.060(4) 0.009(3) 0.006(3) 0.009(3)
C9 0.040(4) 0.020(4) 0.069(5) 0.011(4) 0.000(4) 0.003(4)
C10 0.038(4) 0.016(4) 0.069(5) 0.012(4) 0.001(4) 0.000(4)
C11 0.040(4) 0.013(4) 0.069(5) 0.014(4) 0.000(4) 0.003(4)
C8 0.039(3) 0.023(3) 0.067(4) 0.011(3) 0.000(3) 0.007(3)
C12 0.041(4) 0.018(4) 0.071(5) 0.012(4) -0.003(4) 0.006(4)
C13 0.034(3) 0.032(3) 0.060(4) 0.006(3) 0.008(3) 0.007(3)
C14 0.037(3) 0.029(3) 0.069(4) 0.001(3) 0.002(3) 0.010(3)
C15 0.038(4) 0.028(4) 0.071(5) 0.001(4) 0.000(4) 0.011(4)
C16 0.036(4) 0.025(4) 0.068(5) 0.003(4) 0.000(4) 0.011(4)
C17 0.041(4) 0.030(4) 0.072(5) 0.000(4) 0.003(4) 0.007(4)
C18 0.039(4) 0.031(4) 0.074(5) -0.001(4) 0.000(4) 0.010(4)
C19 0.031(3) 0.036(3) 0.048(4) 0.010(3) 0.014(3) 0.014(3)
C20 0.037(4) 0.040(4) 0.049(4) 0.005(4) 0.013(4) 0.014(3)
C21 0.039(4) 0.045(4) 0.050(4) 0.003(4) 0.012(4) 0.019(4)
C22 0.036(4) 0.047(4) 0.049(5) 0.009(4) 0.011(4) 0.017(4)
C23 0.033(4) 0.048(4) 0.049(4) 0.013(4) 0.011(4) 0.013(4)
C24 0.031(4) 0.041(4) 0.047(4) 0.013(4) 0.012(4) 0.015(3)
I3 0.0311(6) 0.0306(6) 0.0457(9) 0.0044(6) 0.0094(5) 0.0096(5)
C25 0.064(6) 0.057(6) 0.059(6) 0.006(6) -0.002(5) 0.019(5)
C26 0.062(7) 0.050(7) 0.059(8) 0.008(7) 0.001(6) 0.016(6)
C27 0.066(7) 0.054(7) 0.058(8) 0.014(7) 0.004(7) 0.012(6)
C28 0.065(7) 0.053(7) 0.060(8) 0.007(7) 0.006(7) 0.016(6)
C29 0.071(7) 0.049(7) 0.063(8) 0.008(7) -0.003(7) 0.019(6)
C30 0.071(7) 0.050(7) 0.061(8) 0.012(7) -0.002(7) 0.014(6)
N3A 0.068(7) 0.071(7) 0.060(7) 0.003(7) -0.001(7) 0.014(6)
O3A 0.067(11) 0.086(11) 0.057(11) 0.009(10) -0.005(10) 0.012(10)
O4A 0.060(11) 0.076(11) 0.061(11) 0.000(10) 0.003(10) 0.023(9)
N3B 0.069(7) 0.071(7) 0.060(7) 0.003(7) -0.001(7) 0.013(7)
O3B 0.071(12) 0.082(11) 0.057(11) 0.003(10) -0.009(11) 0.003(11)
O4B 0.065(11) 0.070(11) 0.063(11) -0.001(10) 0.013(10) 0.015(10)
C31 0.096(7) 0.078(7) 0.097(8) 0.004(7) 0.027(7) 0.004(7)
C32 0.091(8) 0.083(8) 0.092(9) 0.006(8) 0.032(8) -0.001(8)
C33 0.080(9) 0.077(9) 0.085(10) 0.005(9) 0.035(9) -0.002(9)
C34 0.084(9) 0.073(9) 0.083(10) 0.003(9) 0.038(9) -0.003(9)
C35 0.092(9) 0.071(9) 0.086(10) 0.000(9) 0.039(9) -0.001(9)
C36 0.093(9) 0.071(9) 0.093(10) -0.003(9) 0.035(9) 0.001(9)
N4 0.109(7) 0.080(7) 0.103(7) 0.012(7) 0.018(6) 0.009(6)
O5 0.119(10) 0.088(10) 0.103(11) 0.019(10) 0.017(10) 0.024(9)
O6 0.117(11) 0.087(10) 0.113(11) 0.005(10) 0.017(10) 0.004(10)
C37 0.109(7) 0.076(7) 0.104(7) 0.012(7) 0.015(7) 0.013(7)
C38 0.109(10) 0.074(10) 0.103(10) 0.011(10) 0.013(10) 0.014(9)
C39 0.110(11) 0.073(10) 0.104(11) 0.011(10) 0.012(10) 0.012(10)
C40 0.111(11) 0.074(11) 0.104(11) 0.011(11) 0.011(11) 0.010(11)
C41 0.110(11) 0.073(10) 0.104(11) 0.012(10) 0.011(10) 0.012(10)
C42 0.109(9) 0.076(9) 0.104(10) 0.011(9) 0.013(9) 0.012(9)
N5 0.110(8) 0.078(8) 0.102(8) 0.015(8) 0.015(8) 0.017(8)
O7 0.106(11) 0.071(11) 0.094(11) 0.022(10) 0.014(11) 0.018(10)
O8 0.109(12) 0.078(12) 0.101(13) 0.020(12) 0.013(12) 0.017(12)

loop_
_atom_type_symbol
_atom_type_description
_atom_type_scat_dispersion_real
_atom_type_scat_dispersion_imag
_atom_type_scat_source
C C 0.0033 0.0016 'International Tables Vol C Tables 4.2.6.8 and 6.1.1.4'
H H 0.0000 0.0000 'International Tables Vol C Tables 4.2.6.8 and 6.1.1.4'
N N 0.0061 0.0033 'International Tables Vol C Tables 4.2.6.8 and 6.1.1.4'
O O 0.0106 0.0060 'International Tables Vol C Tables 4.2.6.8 and 6.1.1.4'
F F 0.0171 0.0103 'International Tables Vol C Tables 4.2.6.8 and 6.1.1.4'
I I -0.4742 1.8119 'International Tables Vol C Tables 4.2.6.8 and 6.1.1.4'

loop_
_geom_angle_atom_site_label_1
_geom_angle_atom_site_label_2
_geom_angle_atom_site_label_3
_geom_angle
C6 O1 C7 112.5(12)
C19 O2 C13 120.3(15)
C11 N1 C10 122.3(12)
C11 N1 H1N 119.4(14)
C10 N1 H1N 118.1(13)
C17 N2 C16 119.8(13)
F1 C1 C2 120.7(14)
F1 C1 C6 119.8(16)
C2 C1 C6 119.5(18)
C1 C2 F2 118.3(16)
C1 C2 C3 124.1(15)
F2 C2 C3 117.6(15)
C2 C3 C4 113.9(16)
C2 C3 I1 124.4(11)
C4 C3 I1 121.4(14)
C5 C4 F3 121.3(15)
C5 C4 C3 122.3(19)
F3 C4 C3 116.3(16)
C4 C5 F4 117.4(17)
C4 C5 C6 122.7(16)
F4 C5 C6 119.6(15)
C1 C6 O1 123.6(17)
C1 C6 C5 117.3(17)
O1 C6 C5 118.8(14)
O1 C7 C13 109.2(14)
O1 C7 C8 113.7(16)
C13 C7 C8 107.9(15)
O1 C7 H7 108.6
C13 C7 H7 108.6
C8 C7 H7 108.6
C8 C9 C10 116.5(16)
C8 C9 H9 121.7
C10 C9 H9 121.7
N1 C10 C9 120.8(15)
N1 C10 H10 119.6
C9 C10 H10 119.6
N1 C11 C12 120.3(16)
N1 C11 H11 119.9
C12 C11 H11 119.9
C12 C8 C9 120.0(15)
C12 C8 C7 120.2(15)
C9 C8 C7 119.7(15)
C8 C12 C11 119.9(16)
C8 C12 H12 120.1
C11 C12 H12 120.1
O2 C13 C7 105.5(15)
O2 C13 C14 108.3(13)
C7 C13 C14 106.9(15)
O2 C13 H13 112.0
C7 C13 H13 112.0
C14 C13 H13 112.0
C15 C14 C18 114.5(16)
C15 C14 C13 122.9(16)
C18 C14 C13 122.4(16)
C16 C15 C14 121.3(17)
C16 C15 H15 119.4
C14 C15 H15 119.4
N2 C16 C15 121.4(16)
N2 C16 H16 119.3
C15 C16 H16 119.3
N2 C17 C18 121.8(17)
N2 C17 H17 119.1
C18 C17 H17 119.1
C17 C18 C14 120.4(17)
C17 C18 H18 119.8
C14 C18 H18 119.8
O2 C19 C20 126.9(15)
O2 C19 C24 116.1(18)
C20 C19 C24 116.9(16)
F5 C20 C19 120.2(16)
F5 C20 C21 119.7(19)
C19 C20 C21 120.1(17)
F6 C21 C22 120.4(17)
F6 C21 C20 116.0(17)
C22 C21 C20 124(2)
C21 C22 C23 116.3(17)
C21 C22 I2 122.1(16)
C23 C22 I2 121.6(13)
F7 C23 C24 118(2)
F7 C23 C22 120.3(16)
C24 C23 C22 122.0(18)
F8 C24 C23 119.9(16)
F8 C24 C19 118.9(16)
C23 C24 C19 121(2)
C26 C25 C30 124.7(14)
C26 C25 N3B 114.3(12)
C30 C25 N3B 121.0(12)
C26 C25 N3A 118.2(9)
C30 C25 N3A 116.9(9)
N3B C25 N3A 8.9(16)
C25 C26 C27 117.5(13)
C25 C26 H26 121.3
C27 C26 H26 121.3
C26 C27 C28 119.8(14)
C26 C27 H27 120.1
C28 C27 H27 120.1
C29 C28 C27 120.5(15)
C29 C28 H28 119.7
C27 C28 H28 119.7
C30 C29 C28 121.5(15)
C30 C29 H29 119.2
C28 C29 H29 119.2
C29 C30 C25 115.9(14)
C29 C30 H30 122.0
C25 C30 H30 122.0
O3A N3A O4A 128(2)
O3A N3A C25 114.3(13)
O4A N3A C25 114.9(13)
O3B N3B O4B 125(2)
O3B N3B C25 119(2)
O4B N3B C25 115.1(18)
C36 C31 C32 124.1(16)
C36 C31 N4 117.4(10)
C32 C31 N4 116.8(11)
C33 C32 C31 117.0(15)
C33 C32 H32 121.5
C31 C32 H32 121.5
C34 C33 C32 120.2(15)
C34 C33 H33 119.9
C32 C33 H33 119.9
C33 C34 C35 120.5(16)
C33 C34 H34 119.8
C35 C34 H34 119.8
C36 C35 C34 121.0(17)
C36 C35 H35 119.5
C34 C35 H35 119.5
C35 C36 C31 116.1(16)
C35 C36 H36 121.9
C31 C36 H36 121.9
O5 N4 O6 128(2)
O5 N4 C31 114.2(13)
O6 N4 C31 116.3(14)
C38 C37 C42 119.9(8)
C38 C37 N5 119.6(10)
C42 C37 N5 119.7(10)
C37 C38 C39 119.7(8)
C37 C38 H38 120.1
C39 C38 H38 120.1
C38 C39 C40 119.8(9)
C38 C39 H39 120.1
C40 C39 H39 120.1
C39 C40 C41 119.7(10)
C39 C40 H40 120.1
C41 C40 H40 120.1
C42 C41 C40 119.7(10)
C42 C41 H41 120.1
C40 C41 H41 120.1
C41 C42 C37 119.9(9)
C41 C42 H42 120.1
C37 C42 H42 120.1
O7 N5 O8 134(8)
O7 N5 C37 118(5)
O8 N5 C37 107(4)

loop_
_geom_bond_atom_site_label_1
_geom_bond_atom_site_label_2
_geom_bond_distance
I1 C3 2.095(19)
I2 C22 2.098(18)
F1 C1 1.34(2)
F2 C2 1.382(17)
F3 C4 1.37(2)
F4 C5 1.364(17)
F5 C20 1.34(2)
F6 C21 1.35(2)
F7 C23 1.35(2)
F8 C24 1.35(2)
O1 C6 1.38(2)
O1 C7 1.42(2)
O2 C19 1.35(2)
O2 C13 1.463(19)
N1 C11 1.30(2)
N1 C10 1.350(19)
N1 H1N 1.339(10)
N2 C17 1.30(2)
N2 C16 1.32(2)
C1 C2 1.35(3)
C1 C6 1.37(2)
C2 C3 1.39(3)
C3 C4 1.41(2)
C4 C5 1.30(3)
C5 C6 1.39(2)
C7 C13 1.52(3)
C7 C8 1.55(2)
C7 H7 1.0000
C9 C8 1.41(2)
C9 C10 1.41(2)
C9 H9 0.9500
C10 H10 0.9500
C11 C12 1.39(2)
C11 H11 0.9500
C8 C12 1.37(2)
C12 H12 0.9500
C13 C14 1.55(2)
C13 H13 1.0000
C14 C15 1.38(2)
C14 C18 1.41(2)
C15 C16 1.37(2)
C15 H15 0.9500
C16 H16 0.9500
C17 C18 1.37(2)
C17 H17 0.9500
C18 H18 0.9500
C19 C20 1.39(3)
C19 C24 1.40(2)
C20 C21 1.40(3)
C21 C22 1.35(2)
C22 C23 1.39(3)
C23 C24 1.38(3)
C25 C26 1.369(9)
C25 C30 1.371(9)
C25 N3B 1.54(3)
C25 N3A 1.55(2)
C26 C27 1.370(9)
C26 H26 0.9500
C27 C28 1.374(9)
C27 H27 0.9500
C28 C29 1.369(9)
C28 H28 0.9500
C29 C30 1.369(9)
C29 H29 0.9500
C30 H30 0.9500
N3A O3A 1.254(13)
N3A O4A 1.255(13)
N3B O3B 1.256(13)
N3B O4B 1.257(13)
C31 C36 1.370(9)
C31 C32 1.373(9)
C31 N4 1.56(2)
C32 C33 1.373(9)
C32 H32 0.9500
C33 C34 1.368(9)
C33 H33 0.9500
C34 C35 1.372(9)
C34 H34 0.9500
C35 C36 1.369(9)
C35 H35 0.9500
C36 H36 0.9500
N4 O5 1.254(13)
N4 O6 1.257(13)
C37 C38 1.38(2)
C37 C42 1.38(2)
C37 N5 1.58(8)
C38 C39 1.38(2)
C38 H38 0.9500
C39 C40 1.38(2)
C39 H39 0.9500
C40 C41 1.38(3)
C40 H40 0.9500
C41 C42 1.38(2)
C41 H41 0.9500
C42 H42 0.9500
N5 O7 1.24(5)
N5 O8 1.24(5)

loop_
_geom_torsion_atom_site_label_1
_geom_torsion_atom_site_label_2
_geom_torsion_atom_site_label_3
_geom_torsion_atom_site_label_4
_geom_torsion
F1 C1 C2 F2 3(2)
C6 C1 C2 F2 -177.1(13)
F1 C1 C2 C3 -179.8(14)
C6 C1 C2 C3 0(2)
C1 C2 C3 C4 4(2)
F2 C2 C3 C4 -178.7(13)
C1 C2 C3 I1 178.2(12)
F2 C2 C3 I1 -4.6(19)
C2 C3 C4 C5 -7(2)
I1 C3 C4 C5 178.7(12)
C2 C3 C4 F3 177.4(13)
I1 C3 C4 F3 3.1(19)
F3 C4 C5 F4 -6(2)
C3 C4 C5 F4 178.9(13)
F3 C4 C5 C6 -178.9(13)
C3 C4 C5 C6 6(2)
F1 C1 C6 O1 4(2)
C2 C1 C6 O1 -175.6(14)
F1 C1 C6 C5 178.0(13)
C2 C1 C6 C5 -2(2)
C7 O1 C6 C1 -73.2(18)
C7 O1 C6 C5 113.3(16)
C4 C5 C6 C1 -1(2)
F4 C5 C6 C1 -174.0(13)
C4 C5 C6 O1 173.0(14)
F4 C5 C6 O1 0(2)
C6 O1 C7 C13 162.6(13)
C6 O1 C7 C8 -76.8(16)
C11 N1 C10 C9 0(3)
C8 C9 C10 N1 4(3)
C10 N1 C11 C12 -5(3)
C10 C9 C8 C12 -5(3)
C10 C9 C8 C7 170.9(18)
O1 C7 C8 C12 142.1(18)
C13 C7 C8 C12 -97(2)
O1 C7 C8 C9 -34(3)
C13 C7 C8 C9 87(2)
C9 C8 C12 C11 1(3)
C7 C8 C12 C11 -174.8(19)
N1 C11 C12 C8 4(3)
C19 O2 C13 C7 146.9(14)
C19 O2 C13 C14 -99.0(18)
O1 C7 C13 O2 56.6(16)
C8 C7 C13 O2 -67.5(17)
O1 C7 C13 C14 -58.5(17)
C8 C7 C13 C14 177.5(14)
O2 C13 C14 C15 -21(3)
C7 C13 C14 C15 92(2)
O2 C13 C14 C18 165.0(19)
C7 C13 C14 C18 -82(2)
C18 C14 C15 C16 -8(3)
C13 C14 C15 C16 177.4(19)
C17 N2 C16 C15 -1(3)
C14 C15 C16 N2 4(3)
C16 N2 C17 C18 4(3)
N2 C17 C18 C14 -9(3)
C15 C14 C18 C17 11(3)
C13 C14 C18 C17 -175(2)
C13 O2 C19 C20 27(2)
C13 O2 C19 C24 -154.4(14)
O2 C19 C20 F5 0(3)
C24 C19 C20 F5 -178.9(14)
O2 C19 C20 C21 179.8(15)
C24 C19 C20 C21 1(2)
F5 C20 C21 F6 0(2)
C19 C20 C21 F6 -179.4(15)
F5 C20 C21 C22 178.9(16)
C19 C20 C21 C22 -1(3)
F6 C21 C22 C23 179.4(15)
C20 C21 C22 C23 1(3)
F6 C21 C22 I2 1(2)
C20 C21 C22 I2 -178.1(13)
C21 C22 C23 F7 -176.6(15)
I2 C22 C23 F7 2(2)
C21 C22 C23 C24 -1(3)
I2 C22 C23 C24 177.9(13)
F7 C23 C24 F8 -3(2)
C22 C23 C24 F8 -178.4(15)
F7 C23 C24 C19 176.9(14)
C22 C23 C24 C19 1(3)
O2 C19 C24 F8 -1(2)
C20 C19 C24 F8 178.5(14)
O2 C19 C24 C23 179.8(15)
C20 C19 C24 C23 -1(2)
C30 C25 C26 C27 0(3)
N3B C25 C26 C27 176.7(19)
N3A C25 C26 C27 -174.3(16)
C25 C26 C27 C28 -2(3)
C26 C27 C28 C29 1(3)
C27 C28 C29 C30 1(3)
C28 C29 C30 C25 -2(3)
C26 C25 C30 C29 2(3)
N3B C25 C30 C29 -175(2)
N3A C25 C30 C29 176.4(17)
C26 C25 N3A O3A 168(2)
C30 C25 N3A O3A -7(3)
N3B C25 N3A O3A -126(4)
C26 C25 N3A O4A -30(3)
C30 C25 N3A O4A 156(2)
N3B C25 N3A O4A 37(3)
C26 C25 N3B O3B -166(3)
C30 C25 N3B O3B 11(4)
N3A C25 N3B O3B 77(5)
C26 C25 N3B O4B 24(4)
C30 C25 N3B O4B -159(3)
N3A C25 N3B O4B -93(4)
C36 C31 C32 C33 8(5)
N4 C31 C32 C33 173(3)
C31 C32 C33 C34 1(5)
C32 C33 C34 C35 -6(5)
C33 C34 C35 C36 1(6)
C34 C35 C36 C31 7(5)
C32 C31 C36 C35 -13(5)
N4 C31 C36 C35 -177(3)
C36 C31 N4 O5 -159(3)
C32 C31 N4 O5 35(4)
C36 C31 N4 O6 34(4)
C32 C31 N4 O6 -132(3)
C42 C37 C38 C39 -8(8)
N5 C37 C38 C39 -178(5)
C37 C38 C39 C40 10(8)
C38 C39 C40 C41 -10(10)
C39 C40 C41 C42 9(11)
C40 C41 C42 C37 -8(11)
C38 C37 C42 C41 7(10)
N5 C37 C42 C41 177(6)
C38 C37 N5 O7 8(8)
C42 C37 N5 O7 -163(6)
C38 C37 N5 O8 -178(6)
C42 C37 N5 O8 12(8)
